data_7200158
loop_
_publ_author_name
'Liu, Guang-Xiang'
'Huang, Rong-Yi'
'Huang, Liang-Fang'
'Kong, Xue-Jun'
'Ren, Xiao-Ming'

_publ_section_title
;
 Zn(ii) and Cu(ii) coordination polymers assembled from V-shaped
 tetracarboxylate ligands and N-donor ancillary ligands: syntheses,
 structures and properties
;
_journal_issue 4
_journal_name_full CrystEngComm
_journal_page_first 643
_journal_paper_doi 10.1039/b806297h
_journal_volume 11
_journal_year 2009
_chemical_formula_moiety 'C31 H18 Cu2 N3 O10 S, 2.7(H2 O)'
_chemical_formula_sum 'C31 H23.4 Cu2 N3 O12.7 S'
_chemical_formula_weight 800.28
_chemical_name_systematic
;
?
;
_space_group_IT_number 43
_symmetry_cell_setting orthorhombic
_symmetry_space_group_name_Hall 'F 2 -2d'
_symmetry_space_group_name_H-M 'F d d 2'
_atom_sites_solution_hydrogens geom
_atom_sites_solution_primary direct
_atom_sites_solution_secondary difmap
_audit_creation_method SHELXL-97
_cell_angle_alpha 90.00
_cell_angle_beta 90.00
_cell_angle_gamma 90.00
_cell_formula_units_Z 16
_cell_length_a 19.1842(19)
_cell_length_b 43.462(4)
_cell_length_c 15.4484(15)
_cell_measurement_reflns_used 6932
_cell_measurement_temperature 296(2)
_cell_measurement_theta_max 26.40
_cell_measurement_theta_min 2.22
_cell_volume 12881(2)
_computing_cell_refinement 'SAINT-PLUS, Ver. 6.0, 1997'
_computing_data_collection 'SMART, 1998'
_computing_data_reduction 'SAINT-PLUS, Ver. 6.0, 1997'
_computing_molecular_graphics 'XP, Ver. 6.10, Bruker AXS Inc., 2000'
_computing_publication_material 'SHELXTL-Bruker AXS Inc., 1998'
_computing_structure_refinement 'SHELXL-97 (Sheldrick, 1997)'
_computing_structure_solution 'SHELXS-97 (Sheldrick, 1990)'
_diffrn_ambient_temperature 296(2)
_diffrn_measured_fraction_theta_full 0.999
_diffrn_measured_fraction_theta_max 0.999
_diffrn_measurement_device_type 'Bruker Smart Aepex CCD area detector'
_diffrn_measurement_method 'phi and omega scans'
_diffrn_radiation_monochromator graphite
_diffrn_radiation_source 'sealed tube'
_diffrn_radiation_type MoK\a
_diffrn_radiation_wavelength 0.71073
_diffrn_reflns_av_R_equivalents 0.0919
_diffrn_reflns_av_sigmaI/netI 0.0681
_diffrn_reflns_limit_h_max 22
_diffrn_reflns_limit_h_min -22
_diffrn_reflns_limit_k_max 51
_diffrn_reflns_limit_k_min -49
_diffrn_reflns_limit_l_max 17
_diffrn_reflns_limit_l_min -18
_diffrn_reflns_number 15962
_diffrn_reflns_theta_full 25.05
_diffrn_reflns_theta_max 25.05
_diffrn_reflns_theta_min 1.76
_exptl_absorpt_coefficient_mu 1.458
_exptl_absorpt_correction_T_max 0.8679
_exptl_absorpt_correction_T_min 0.6527
_exptl_absorpt_correction_type multi-scan
_exptl_absorpt_process_details 'SADABS(Bruker, 2000)'
_exptl_crystal_colour blue
_exptl_crystal_density_diffrn 1.650
_exptl_crystal_density_method 'not measured'
_exptl_crystal_description pillar
_exptl_crystal_F_000 6494
_exptl_crystal_size_max 0.32
_exptl_crystal_size_mid 0.12
_exptl_crystal_size_min 0.10
_refine_diff_density_max 0.904
_refine_diff_density_min -0.424
_refine_diff_density_rms 0.112
_refine_ls_abs_structure_details 'Flack H D (1983), Acta Cryst. A39, 876-881'
_refine_ls_abs_structure_Flack -0.004(15)
_refine_ls_extinction_method none
_refine_ls_goodness_of_fit_ref 1.067
_refine_ls_hydrogen_treatment constr
_refine_ls_matrix_type full
_refine_ls_number_parameters 455
_refine_ls_number_reflns 5089
_refine_ls_number_restraints 1
_refine_ls_restrained_S_all 1.066
_refine_ls_R_factor_all 0.0508
_refine_ls_R_factor_gt 0.0460
_refine_ls_shift/su_max 0.000
_refine_ls_shift/su_mean 0.000
_refine_ls_structure_factor_coef Fsqd
_refine_ls_weighting_details 'calc w=1/[\s^2^(Fo^2^)+(0.0825P)^2^+0.4983P] where P=(Fo^2^+2Fc^2^)/3'
_refine_ls_weighting_scheme calc
_refine_ls_wR_factor_gt 0.1258
_refine_ls_wR_factor_ref 0.1291
_reflns_number_gt 4629
_reflns_number_total 5089
_reflns_threshold_expression >2sigma(I)
_cod_data_source_file b806297h.txt
_cod_data_source_block CCDC005
_cod_depositor_comments
;
The following automatic conversions were performed:
'_symmetry_cell_setting' value 'Orthorhombic' changed to 'orthorhombic'
according to '/home/saulius/struct/CIF-dictionaries/cif_core.dic'
dictionary named 'cif_core.dic' version 2.4.1 from 2010-06-29.

Automatic conversion script
Id: cif_fix_enum 1527 2010-12-29 10:47:43Z saulius 
;
_cod_original_formula_sum 'C31 H23.40 Cu2 N3 O12.70 S'
_cod_database_code 7200158

loop_
_symmetry_equiv_pos_as_xyz
'x, y, z'
'-x, -y, z'
'x+1/4, -y+1/4, z+1/4'
'-x+1/4, y+1/4, z+1/4'
'x, y+1/2, z+1/2'
'-x, -y+1/2, z+1/2'
'x+1/4, -y+3/4, z+3/4'
'-x+1/4, y+3/4, z+3/4'
'x+1/2, y, z+1/2'
'-x+1/2, -y, z+1/2'
'x+3/4, -y+1/4, z+3/4'
'-x+3/4, y+1/4, z+3/4'
'x+1/2, y+1/2, z'
'-x+1/2, -y+1/2, z'
'x+3/4, -y+3/4, z+1/4'
'-x+3/4, y+3/4, z+1/4'

loop_
_atom_site_label
_atom_site_type_symbol
_atom_site_fract_x
_atom_site_fract_y
_atom_site_fract_z
_atom_site_U_iso_or_equiv
_atom_site_adp_type
_atom_site_occupancy
_atom_site_symmetry_multiplicity
_atom_site_calc_flag
_atom_site_refinement_flags
_atom_site_disorder_assembly
_atom_site_disorder_group
Cu1 Cu -0.08404(3) 0.097664(15) 0.63702(4) 0.02439(18) Uani 1 1 d . . 4
Cu2 Cu -0.03767(3) 0.164282(16) 0.67908(4) 0.02582(18) Uani 1 1 d . . 4
N1 N -0.0140(2) 0.06551(11) 0.6013(3) 0.0268(10) Uani 1 1 d . . 4
N2 N 0.2201(2) -0.05086(12) 0.4648(3) 0.0285(11) Uani 1 1 d . . 4
N3 N -0.1156(2) 0.19439(11) 0.6972(3) 0.0302(11) Uani 1 1 d . A 4
O1 O -0.0750(2) 0.15978(9) 0.5562(2) 0.0294(9) Uani 1 1 d . . 4
O2 O -0.0891(2) 0.11086(9) 0.5159(3) 0.0298(9) Uani 1 1 d . . 4
O3 O -0.21725(19) 0.11691(9) 0.4061(2) 0.0271(9) Uani 1 1 d . . 4
O4 O -0.1630(2) 0.08883(10) 0.3057(3) 0.0416(11) Uani 1 1 d . . 4
O5 O 0.2755(3) 0.08391(12) 0.2395(3) 0.0494(13) Uani 1 1 d . . 4
O6 O 0.33014(19) 0.11946(10) 0.1592(3) 0.0339(10) Uani 1 1 d . . 4
O7 O 0.1935(2) 0.10862(10) 0.0476(3) 0.0296(9) Uani 1 1 d . . 4
O8 O 0.1855(2) 0.15842(9) 0.0091(2) 0.0280(9) Uani 1 1 d . . 4
O9 O 0.0457(2) 0.22237(11) 0.2112(3) 0.0473(13) Uani 1 1 d . . 4
O10 O 0.0775(2) 0.22003(11) 0.3658(3) 0.0491(13) Uani 1 1 d . . 4
O1W O 0.0528(7) 0.2280(2) 0.0286(6) 0.147(4) Uani 1 1 d . B 4
O2W O 0.7185(4) 0.1921(2) 0.0442(7) 0.130(4) Uani 1 1 d . C 4
S1 S 0.05977(8) 0.20460(4) 0.28658(11) 0.0324(3) Uani 1 1 d . . 4
C1 C -0.0816(2) 0.13906(14) 0.5016(4) 0.0237(12) Uani 1 1 d . . 4
C2 C -0.0760(3) 0.14895(13) 0.4086(4) 0.0236(12) Uani 1 1 d . . 4
C3 C -0.0235(3) 0.17055(13) 0.3909(4) 0.0254(11) Uani 1 1 d . . 4
H3 H 0.0032 0.1785 0.4359 0.030 Uiso 1 1 calc R . 4
C4 C -0.0113(3) 0.18001(13) 0.3073(3) 0.0257(12) Uani 1 1 d . . 4
C5 C -0.0522(3) 0.16947(16) 0.2381(4) 0.0340(14) Uani 1 1 d . . 4
H5 H -0.0456 0.1769 0.1823 0.041 Uiso 1 1 calc R . 4
C6 C -0.1031(3) 0.14739(15) 0.2558(4) 0.0329(13) Uani 1 1 d . . 4
H6 H -0.1299 0.1396 0.2107 0.040 Uiso 1 1 calc R . 4
C7 C -0.1146(3) 0.13669(13) 0.3410(4) 0.0253(12) Uani 1 1 d . . 4
C8 C -0.1684(3) 0.11159(13) 0.3507(4) 0.0264(12) Uani 1 1 d . . 4
C9 C 0.1899(2) 0.13659(13) 0.0623(4) 0.0240(12) Uani 1 1 d . . 4
C10 C 0.1858(3) 0.14660(13) 0.1569(4) 0.0241(12) Uani 1 1 d . . 4
C11 C 0.1368(3) 0.16942(13) 0.1770(4) 0.0278(12) Uani 1 1 d . . 4
H11 H 0.1114 0.1789 0.1331 0.033 Uiso 1 1 calc R . 4
C12 C 0.1263(3) 0.17778(13) 0.2616(4) 0.0278(12) Uani 1 1 d . . 4
C13 C 0.1638(3) 0.16443(16) 0.3280(4) 0.0368(15) Uani 1 1 d . . 4
H13 H 0.1556 0.1700 0.3852 0.044 Uiso 1 1 calc R . 4
C14 C 0.2141(3) 0.14256(16) 0.3079(4) 0.0348(14) Uani 1 1 d . . 4
H14 H 0.2411 0.1340 0.3518 0.042 Uiso 1 1 calc R . 4
C15 C 0.2243(3) 0.13342(14) 0.2231(4) 0.0273(12) Uani 1 1 d . . 4
C16 C 0.2808(3) 0.10944(15) 0.2062(4) 0.0305(13) Uani 1 1 d . . 4
C17 C -0.0099(3) 0.05651(15) 0.5196(4) 0.0338(13) Uani 1 1 d . . 4
H17 H -0.0400 0.0654 0.4796 0.041 Uiso 1 1 calc R . 4
C18 C 0.0373(3) 0.03435(15) 0.4904(4) 0.0352(14) Uani 1 1 d . . 4
H18 H 0.0376 0.0285 0.4325 0.042 Uiso 1 1 calc R . 4
C19 C 0.0834(3) 0.02117(13) 0.5479(4) 0.0274(12) Uani 1 1 d . . 4
C20 C 0.0793(3) 0.03047(14) 0.6353(5) 0.0367(14) Uani 1 1 d . . 4
H20 H 0.1089 0.0220 0.6766 0.044 Uiso 1 1 calc R . 4
C21 C 0.0306(3) 0.05244(15) 0.6587(4) 0.0328(14) Uani 1 1 d . . 4
H21 H 0.0284 0.0585 0.7163 0.039 Uiso 1 1 calc R . 4
C22 C 0.1329(3) -0.00294(13) 0.5192(4) 0.0300(13) Uani 1 1 d . . 4
C23 C 0.1479(3) -0.00744(14) 0.4331(4) 0.0347(13) Uani 1 1 d . . 4
H23 H 0.1292 0.0055 0.3913 0.042 Uiso 1 1 calc R . 4
C24 C 0.1912(3) -0.03156(14) 0.4094(4) 0.0354(15) Uani 1 1 d . . 4
H24 H 0.2005 -0.0343 0.3508 0.042 Uiso 1 1 calc R . 4
C25 C 0.2067(3) -0.04622(15) 0.5495(4) 0.0377(15) Uani 1 1 d . . 4
H25 H 0.2263 -0.0596 0.5895 0.045 Uiso 1 1 calc R . 4
C26 C 0.1650(3) -0.02240(16) 0.5801(4) 0.0368(15) Uani 1 1 d . . 4
H26 H 0.1585 -0.0194 0.6391 0.044 Uiso 1 1 calc R . 4
C27 C -0.1278(4) 0.21380(15) 0.6329(4) 0.0423(15) Uani 1 1 d . A 4
H27 H -0.1005 0.2126 0.5833 0.051 Uiso 1 1 calc R A 4
C28 C -0.1806(3) 0.23618(17) 0.6367(5) 0.0438(15) Uani 1 1 d . A 4
H28 H -0.1879 0.2495 0.5903 0.053 Uiso 1 1 calc R A 4
C29 C -0.2214(3) 0.23825(14) 0.7101(4) 0.0322(13) Uani 1 1 d . . 4
C30 C -0.2055(3) 0.22025(17) 0.7782(5) 0.0427(16) Uani 1 1 d . A 4
H30 H -0.2293 0.2226 0.8302 0.051 Uiso 1 1 calc R A 4
C31 C -0.1526(3) 0.19784(14) 0.7702(4) 0.0380(15) Uani 1 1 d . A 4
H31 H -0.1431 0.1851 0.8171 0.046 Uiso 1 1 calc R A 4
O3W O 0.1191(3) 0.06754(14) 0.2682(4) 0.175(19) Uani 0.349(16) 1 d PR D 1
O3W' O 0.0867(3) 0.00899(14) 0.2335(4) 0.50(7) Uani 0.351(16) 1 d PR D 2

loop_
_atom_site_aniso_label
_atom_site_aniso_U_11
_atom_site_aniso_U_22
_atom_site_aniso_U_33
_atom_site_aniso_U_23
_atom_site_aniso_U_13
_atom_site_aniso_U_12
Cu1 0.0224(3) 0.0304(4) 0.0204(3) 0.0009(3) 0.0014(3) 0.0047(3)
Cu2 0.0215(3) 0.0293(4) 0.0267(4) -0.0036(3) -0.0022(3) 0.0028(3)
N1 0.022(2) 0.029(3) 0.030(3) -0.001(2) -0.0010(19) 0.002(2)
N2 0.023(2) 0.032(3) 0.031(3) -0.004(2) 0.0009(19) 0.001(2)
N3 0.026(2) 0.033(3) 0.032(3) -0.006(2) -0.002(2) 0.006(2)
O1 0.032(2) 0.036(2) 0.020(2) -0.0046(18) -0.0011(16) -0.0020(17)
O2 0.034(2) 0.032(2) 0.023(2) 0.0018(18) -0.0003(16) 0.0036(17)
O3 0.0225(18) 0.033(2) 0.026(2) 0.0004(16) 0.0004(15) -0.0019(15)
O4 0.043(3) 0.036(3) 0.046(3) -0.012(2) 0.006(2) -0.0031(19)
O5 0.046(3) 0.041(3) 0.061(3) 0.012(2) 0.006(2) 0.004(2)
O6 0.026(2) 0.043(3) 0.033(2) 0.0052(19) 0.0074(17) 0.0066(18)
O7 0.029(2) 0.034(2) 0.026(2) -0.0027(18) -0.0015(17) -0.0022(17)
O8 0.031(2) 0.033(2) 0.020(2) 0.0007(17) 0.0018(17) -0.0011(17)
O9 0.042(3) 0.040(3) 0.060(3) 0.018(2) 0.019(2) 0.009(2)
O10 0.040(3) 0.045(3) 0.062(4) -0.022(2) 0.015(2) -0.007(2)
O1W 0.243(12) 0.138(8) 0.058(5) -0.017(5) 0.010(6) -0.067(8)
O2W 0.083(6) 0.159(9) 0.148(9) -0.018(7) -0.017(5) -0.026(6)
S1 0.0267(7) 0.0310(8) 0.0396(8) -0.0010(6) 0.0130(6) -0.0001(6)
C1 0.015(2) 0.037(3) 0.019(3) 0.001(2) 0.000(2) 0.005(2)
C2 0.019(2) 0.026(3) 0.026(3) 0.000(2) 0.002(2) 0.005(2)
C3 0.017(2) 0.032(3) 0.028(3) 0.002(3) -0.001(2) 0.001(2)
C4 0.021(3) 0.030(3) 0.026(3) -0.002(2) 0.011(2) 0.003(2)
C5 0.034(3) 0.047(4) 0.020(3) 0.004(3) 0.001(2) -0.001(3)
C6 0.030(3) 0.043(4) 0.025(3) 0.001(3) 0.000(2) -0.005(3)
C7 0.019(3) 0.029(3) 0.028(3) 0.002(2) 0.003(2) 0.004(2)
C8 0.021(3) 0.029(3) 0.029(3) 0.003(3) -0.004(2) -0.003(2)
C9 0.009(2) 0.034(3) 0.029(3) -0.004(3) 0.000(2) -0.001(2)
C10 0.016(2) 0.032(3) 0.025(3) -0.002(2) 0.002(2) -0.003(2)
C11 0.019(3) 0.036(3) 0.029(3) 0.002(3) 0.003(2) 0.003(2)
C12 0.021(3) 0.031(3) 0.032(3) -0.001(2) 0.005(2) -0.001(2)
C13 0.031(3) 0.052(4) 0.027(3) -0.009(3) 0.011(2) -0.001(3)
C14 0.028(3) 0.049(4) 0.027(3) 0.003(3) -0.003(2) 0.009(3)
C15 0.024(3) 0.035(3) 0.022(3) 0.002(2) 0.005(2) 0.002(2)
C16 0.032(3) 0.039(4) 0.020(3) -0.003(3) -0.003(2) 0.006(3)
C17 0.030(3) 0.042(4) 0.030(3) -0.006(3) -0.006(2) 0.008(3)
C18 0.033(3) 0.042(4) 0.030(3) -0.007(3) -0.002(3) 0.009(3)
C19 0.018(3) 0.027(3) 0.037(3) -0.006(3) 0.006(2) 0.001(2)
C20 0.034(3) 0.042(4) 0.034(3) -0.003(3) -0.004(3) 0.013(3)
C21 0.031(3) 0.047(4) 0.020(3) -0.007(2) 0.000(2) 0.005(3)
C22 0.022(3) 0.027(3) 0.042(3) -0.003(3) 0.003(2) 0.005(2)
C23 0.039(3) 0.036(3) 0.029(3) 0.000(3) 0.002(3) 0.010(3)
C24 0.036(3) 0.037(4) 0.033(4) -0.001(3) 0.005(2) 0.008(3)
C25 0.039(3) 0.039(4) 0.035(4) 0.000(3) 0.003(3) 0.017(3)
C26 0.033(3) 0.047(4) 0.030(4) -0.007(3) 0.005(3) 0.014(3)
C27 0.046(4) 0.047(4) 0.034(3) 0.004(3) 0.011(3) 0.016(3)
C28 0.041(4) 0.048(4) 0.043(4) 0.007(3) -0.001(3) 0.014(3)
C29 0.021(3) 0.035(3) 0.040(4) -0.004(3) 0.001(2) 0.002(2)
C30 0.036(3) 0.054(4) 0.038(4) -0.002(3) 0.007(3) 0.012(3)
C31 0.037(3) 0.041(4) 0.035(3) 0.007(3) -0.002(3) 0.011(3)
O3W 0.14(2) 0.26(4) 0.13(2) 0.00(2) 0.036(17) -0.17(3)
O3W' 1.24(19) 0.22(4) 0.033(13) -0.060(19) -0.16(4) 0.45(9)

loop_
_atom_type_symbol
_atom_type_description
_atom_type_scat_dispersion_real
_atom_type_scat_dispersion_imag
_atom_type_scat_source
C C 0.0033 0.0016 'International Tables Vol C Tables 4.2.6.8 and 6.1.1.4'
H H 0.0000 0.0000 'International Tables Vol C Tables 4.2.6.8 and 6.1.1.4'
N N 0.0061 0.0033 'International Tables Vol C Tables 4.2.6.8 and 6.1.1.4'
O O 0.0106 0.0060 'International Tables Vol C Tables 4.2.6.8 and 6.1.1.4'
S S 0.1246 0.1234 'International Tables Vol C Tables 4.2.6.8 and 6.1.1.4'
Cu Cu 0.3201 1.2651 'International Tables Vol C Tables 4.2.6.8 and 6.1.1.4'

loop_
_geom_angle_atom_site_label_1
_geom_angle_atom_site_label_2
_geom_angle_atom_site_label_3
_geom_angle
_geom_angle_site_symmetry_1
_geom_angle_site_symmetry_3
_geom_angle_publ_flag
O6 Cu1 O8 93.37(17) 9_455 11_455 ?
O6 Cu1 O2 89.05(17) 9_455 . ?
O8 Cu1 O2 167.78(17) 11_455 . ?
O6 Cu1 N1 163.23(19) 9_455 . ?
O8 Cu1 N1 92.48(18) 11_455 . ?
O2 Cu1 N1 88.54(18) . . ?
O3 Cu2 N3 175.40(18) 3 . ?
O3 Cu2 O1 90.42(16) 3 . ?
N3 Cu2 O1 86.01(18) . . ?
O3 Cu2 N2 97.10(17) 3 4 ?
N3 Cu2 N2 87.29(19) . 4 ?
O1 Cu2 N2 122.63(18) . 4 ?
O3 Cu2 O7 87.07(16) 3 11_455 ?
N3 Cu2 O7 93.35(18) . 11_455 ?
O1 Cu2 O7 134.49(16) . 11_455 ?
N2 Cu2 O7 102.74(18) 4 11_455 ?
C17 N1 C21 117.5(5) . . ?
C17 N1 Cu1 120.4(4) . . ?
C21 N1 Cu1 122.1(4) . . ?
C24 N2 C25 117.0(5) . . ?
C24 N2 Cu2 123.7(4) . 8_544 ?
C25 N2 Cu2 119.2(4) . 8_544 ?
C27 N3 C31 117.8(5) . . ?
C27 N3 Cu2 116.3(4) . . ?
C31 N3 Cu2 125.8(4) . . ?
C1 O1 Cu2 137.6(4) . . ?
C1 O2 Cu1 116.7(4) . . ?
C8 O3 Cu2 120.0(4) . 11_454 ?
C16 O6 Cu1 124.7(4) . 9_554 ?
C9 O7 Cu2 129.0(4) . 3_554 ?
C9 O8 Cu1 123.0(4) . 3_554 ?
O9 S1 O10 119.3(3) . . ?
O9 S1 C4 109.3(3) . . ?
O10 S1 C4 108.2(3) . . ?
O9 S1 C12 108.4(3) . . ?
O10 S1 C12 108.8(3) . . ?
C4 S1 C12 101.4(3) . . ?
O1 C1 O2 127.0(5) . . ?
O1 C1 C2 115.8(5) . . ?
O2 C1 C2 117.2(5) . . ?
C7 C2 C3 119.6(5) . . ?
C7 C2 C1 124.9(5) . . ?
C3 C2 C1 115.4(5) . . ?
C4 C3 C2 120.3(5) . . ?
C4 C3 H3 119.8 . . ?
C2 C3 H3 119.8 . . ?
C3 C4 C5 121.5(5) . . ?
C3 C4 S1 119.0(4) . . ?
C5 C4 S1 119.5(4) . . ?
C6 C5 C4 117.8(5) . . ?
C6 C5 H5 121.1 . . ?
C4 C5 H5 121.1 . . ?
C5 C6 C7 121.2(5) . . ?
C5 C6 H6 119.4 . . ?
C7 C6 H6 119.4 . . ?
C2 C7 C6 119.4(5) . . ?
C2 C7 C8 124.6(5) . . ?
C6 C7 C8 115.9(5) . . ?
O4 C8 O3 126.0(5) . . ?
O4 C8 C7 118.3(5) . . ?
O3 C8 C7 115.7(5) . . ?
O7 C9 O8 128.7(5) . . ?
O7 C9 C10 117.2(5) . . ?
O8 C9 C10 114.0(5) . . ?
C15 C10 C11 119.2(5) . . ?
C15 C10 C9 124.1(5) . . ?
C11 C10 C9 116.6(5) . . ?
C12 C11 C10 119.8(5) . . ?
C12 C11 H11 120.1 . . ?
C10 C11 H11 120.1 . . ?
C11 C12 C13 121.3(5) . . ?
C11 C12 S1 119.2(4) . . ?
C13 C12 S1 119.4(5) . . ?
C12 C13 C14 118.9(6) . . ?
C12 C13 H13 120.5 . . ?
C14 C13 H13 120.5 . . ?
C15 C14 C13 120.4(6) . . ?
C15 C14 H14 119.8 . . ?
C13 C14 H14 119.8 . . ?
C14 C15 C10 120.3(5) . . ?
C14 C15 C16 117.3(5) . . ?
C10 C15 C16 122.3(5) . . ?
O5 C16 O6 127.7(6) . . ?
O5 C16 C15 119.1(5) . . ?
O6 C16 C15 113.2(5) . . ?
N1 C17 C18 123.4(6) . . ?
N1 C17 H17 118.3 . . ?
C18 C17 H17 118.3 . . ?
C19 C18 C17 119.6(6) . . ?
C19 C18 H18 120.2 . . ?
C17 C18 H18 120.2 . . ?
C18 C19 C20 117.5(5) . . ?
C18 C19 C22 120.8(5) . . ?
C20 C19 C22 121.6(5) . . ?
C21 C20 C19 119.0(6) . . ?
C21 C20 H20 120.5 . . ?
C19 C20 H20 120.5 . . ?
N1 C21 C20 123.0(5) . . ?
N1 C21 H21 118.5 . . ?
C20 C21 H21 118.5 . . ?
C23 C22 C26 118.0(5) . . ?
C23 C22 C19 121.6(5) . . ?
C26 C22 C19 120.4(6) . . ?
C22 C23 C24 119.3(6) . . ?
C22 C23 H23 120.4 . . ?
C24 C23 H23 120.4 . . ?
N2 C24 C23 124.0(6) . . ?
N2 C24 H24 118.0 . . ?
C23 C24 H24 118.0 . . ?
N2 C25 C26 123.4(6) . . ?
N2 C25 H25 118.3 . . ?
C26 C25 H25 118.3 . . ?
C25 C26 C22 118.2(6) . . ?
C25 C26 H26 120.9 . . ?
C22 C26 H26 120.9 . . ?
N3 C27 C28 122.5(6) . . ?
N3 C27 H27 118.8 . . ?
C28 C27 H27 118.8 . . ?
C29 C28 C27 119.2(6) . . ?
C29 C28 H28 120.4 . . ?
C27 C28 H28 120.4 . . ?
C30 C29 C28 118.4(6) . . ?
C30 C29 C29 124.1(4) . 14_455 ?
C28 C29 C29 117.4(4) . 14_455 ?
C29 C30 C31 119.7(6) . . ?
C29 C30 H30 120.2 . . ?
C31 C30 H30 120.2 . . ?
N3 C31 C30 122.1(6) . . ?
N3 C31 H31 119.0 . . ?
C30 C31 H31 119.0 . . ?

loop_
_geom_bond_atom_site_label_1
_geom_bond_atom_site_label_2
_geom_bond_distance
_geom_bond_site_symmetry_2
_geom_bond_publ_flag
Cu1 O6 1.930(4) 9_455 ?
Cu1 O8 1.941(4) 11_455 ?
Cu1 O2 1.960(4) . ?
Cu1 N1 2.016(5) . ?
Cu2 O3 1.946(4) 3 ?
Cu2 N3 2.007(5) . ?
Cu2 O1 2.039(4) . ?
Cu2 N2 2.069(5) 4 ?
Cu2 O7 2.115(4) 11_455 ?
N1 C17 1.323(8) . ?
N1 C21 1.357(8) . ?
N2 C24 1.321(8) . ?
N2 C25 1.348(8) . ?
N2 Cu2 2.069(5) 8_544 ?
N3 C27 1.325(8) . ?
N3 C31 1.341(8) . ?
O1 C1 1.240(7) . ?
O2 C1 1.254(7) . ?
O3 C8 1.290(7) . ?
O3 Cu2 1.946(4) 11_454 ?
O4 C8 1.213(7) . ?
O5 C16 1.227(8) . ?
O6 C16 1.270(7) . ?
O6 Cu1 1.930(4) 9_554 ?
O7 C9 1.238(7) . ?
O7 Cu2 2.115(4) 3_554 ?
O8 C9 1.258(7) . ?
O8 Cu1 1.941(4) 3_554 ?
O9 S1 1.423(5) . ?
O10 S1 1.436(5) . ?
S1 C4 1.761(6) . ?
S1 C12 1.771(6) . ?
C1 C2 1.504(8) . ?
C2 C7 1.387(8) . ?
C2 C3 1.404(8) . ?
C3 C4 1.375(8) . ?
C3 H3 0.9300 . ?
C4 C5 1.404(8) . ?
C5 C6 1.397(9) . ?
C5 H5 0.9300 . ?
C6 C7 1.413(8) . ?
C6 H6 0.9300 . ?
C7 C8 1.509(8) . ?
C9 C10 1.527(8) . ?
C10 C15 1.386(8) . ?
C10 C11 1.401(8) . ?
C11 C12 1.371(8) . ?
C11 H11 0.9300 . ?
C12 C13 1.381(9) . ?
C13 C14 1.390(9) . ?
C13 H13 0.9300 . ?
C14 C15 1.383(9) . ?
C14 H14 0.9300 . ?
C15 C16 1.527(8) . ?
C17 C18 1.396(8) . ?
C17 H17 0.9300 . ?
C18 C19 1.378(8) . ?
C18 H18 0.9300 . ?
C19 C20 1.412(9) . ?
C19 C22 1.483(7) . ?
C20 C21 1.383(9) . ?
C20 H20 0.9300 . ?
C21 H21 0.9300 . ?
C22 C23 1.375(9) . ?
C22 C26 1.406(9) . ?
C23 C24 1.387(8) . ?
C23 H23 0.9300 . ?
C24 H24 0.9300 . ?
C25 C26 1.390(8) . ?
C25 H25 0.9300 . ?
C26 H26 0.9300 . ?
C27 C28 1.404(9) . ?
C27 H27 0.9300 . ?
C28 C29 1.381(10) . ?
C28 H28 0.9300 . ?
C29 C30 1.346(10) . ?
C29 C29 1.500(11) 14_455 ?
C30 C31 1.412(9) . ?
C30 H30 0.9300 . ?
C31 H31 0.9300 . ?

loop_
_geom_torsion_atom_site_label_1
_geom_torsion_atom_site_label_2
_geom_torsion_atom_site_label_3
_geom_torsion_atom_site_label_4
_geom_torsion
_geom_torsion_site_symmetry_1
_geom_torsion_site_symmetry_2
_geom_torsion_site_symmetry_3
_geom_torsion_site_symmetry_4
_geom_torsion_publ_flag
O6 Cu1 N1 C17 61.4(9) 9_455 . . . ?
O8 Cu1 N1 C17 171.8(5) 11_455 . . . ?
O2 Cu1 N1 C17 -20.4(5) . . . . ?
O6 Cu1 N1 C21 -119.0(7) 9_455 . . . ?
O8 Cu1 N1 C21 -8.7(5) 11_455 . . . ?
O2 Cu1 N1 C21 159.1(5) . . . . ?
O3 Cu2 N3 C27 -81(2) 3 . . . ?
O1 Cu2 N3 C27 -41.6(5) . . . . ?
N2 Cu2 N3 C27 81.4(5) 4 . . . ?
O7 Cu2 N3 C27 -176.0(5) 11_455 . . . ?
O3 Cu2 N3 C31 104(2) 3 . . . ?
O1 Cu2 N3 C31 143.3(5) . . . . ?
N2 Cu2 N3 C31 -93.7(5) 4 . . . ?
O7 Cu2 N3 C31 8.9(5) 11_455 . . . ?
O3 Cu2 O1 C1 33.1(5) 3 . . . ?
N3 Cu2 O1 C1 -144.0(5) . . . . ?
N2 Cu2 O1 C1 131.8(5) 4 . . . ?
O7 Cu2 O1 C1 -53.2(6) 11_455 . . . ?
O6 Cu1 O2 C1 67.4(4) 9_455 . . . ?
O8 Cu1 O2 C1 -34.2(10) 11_455 . . . ?
N1 Cu1 O2 C1 -129.2(4) . . . . ?
Cu2 O1 C1 O2 28.2(8) . . . . ?
Cu2 O1 C1 C2 -148.2(4) . . . . ?
Cu1 O2 C1 O1 -4.2(7) . . . . ?
Cu1 O2 C1 C2 172.2(3) . . . . ?
O1 C1 C2 C7 -143.9(5) . . . . ?
O2 C1 C2 C7 39.3(7) . . . . ?
O1 C1 C2 C3 41.2(6) . . . . ?
O2 C1 C2 C3 -135.7(5) . . . . ?
C7 C2 C3 C4 1.4(8) . . . . ?
C1 C2 C3 C4 176.6(5) . . . . ?
C2 C3 C4 C5 2.6(8) . . . . ?
C2 C3 C4 S1 -174.7(4) . . . . ?
O9 S1 C4 C3 -153.3(4) . . . . ?
O10 S1 C4 C3 -22.0(5) . . . . ?
C12 S1 C4 C3 92.3(5) . . . . ?
O9 S1 C4 C5 29.4(6) . . . . ?
O10 S1 C4 C5 160.7(5) . . . . ?
C12 S1 C4 C5 -85.0(5) . . . . ?
C3 C4 C5 C6 -4.2(9) . . . . ?
S1 C4 C5 C6 173.1(5) . . . . ?
C4 C5 C6 C7 1.9(9) . . . . ?
C3 C2 C7 C6 -3.5(8) . . . . ?
C1 C2 C7 C6 -178.3(5) . . . . ?
C3 C2 C7 C8 175.0(5) . . . . ?
C1 C2 C7 C8 0.3(8) . . . . ?
C5 C6 C7 C2 1.8(9) . . . . ?
C5 C6 C7 C8 -176.8(5) . . . . ?
Cu2 O3 C8 O4 4.2(8) 11_454 . . . ?
Cu2 O3 C8 C7 -177.2(3) 11_454 . . . ?
C2 C7 C8 O4 -126.4(6) . . . . ?
C6 C7 C8 O4 52.2(8) . . . . ?
C2 C7 C8 O3 54.9(7) . . . . ?
C6 C7 C8 O3 -126.6(6) . . . . ?
Cu2 O7 C9 O8 12.5(8) 3_554 . . . ?
Cu2 O7 C9 C10 -171.6(3) 3_554 . . . ?
Cu1 O8 C9 O7 11.8(7) 3_554 . . . ?
Cu1 O8 C9 C10 -164.2(3) 3_554 . . . ?
O7 C9 C10 C15 40.8(7) . . . . ?
O8 C9 C10 C15 -142.7(5) . . . . ?
O7 C9 C10 C11 -135.5(5) . . . . ?
O8 C9 C10 C11 41.0(6) . . . . ?
C15 C10 C11 C12 -1.8(8) . . . . ?
C9 C10 C11 C12 174.8(5) . . . . ?
C10 C11 C12 C13 0.9(8) . . . . ?
C10 C11 C12 S1 -175.4(4) . . . . ?
O9 S1 C12 C11 -23.0(5) . . . . ?
O10 S1 C12 C11 -154.1(5) . . . . ?
C4 S1 C12 C11 92.0(5) . . . . ?
O9 S1 C12 C13 160.6(5) . . . . ?
O10 S1 C12 C13 29.5(6) . . . . ?
C4 S1 C12 C13 -84.4(5) . . . . ?
C11 C12 C13 C14 1.3(9) . . . . ?
S1 C12 C13 C14 177.7(5) . . . . ?
C12 C13 C14 C15 -2.7(10) . . . . ?
C13 C14 C15 C10 1.9(10) . . . . ?
C13 C14 C15 C16 179.7(6) . . . . ?
C11 C10 C15 C14 0.4(9) . . . . ?
C9 C10 C15 C14 -175.9(6) . . . . ?
C11 C10 C15 C16 -177.3(5) . . . . ?
C9 C10 C15 C16 6.4(8) . . . . ?
Cu1 O6 C16 O5 -6.5(9) 9_554 . . . ?
Cu1 O6 C16 C15 171.4(3) 9_554 . . . ?
C14 C15 C16 O5 61.4(8) . . . . ?
C10 C15 C16 O5 -120.8(7) . . . . ?
C14 C15 C16 O6 -116.7(6) . . . . ?
C10 C15 C16 O6 61.0(7) . . . . ?
C21 N1 C17 C18 0.5(9) . . . . ?
Cu1 N1 C17 C18 -179.9(5) . . . . ?
N1 C17 C18 C19 -1.2(10) . . . . ?
C17 C18 C19 C20 1.4(9) . . . . ?
C17 C18 C19 C22 178.6(6) . . . . ?
C18 C19 C20 C21 -1.0(9) . . . . ?
C22 C19 C20 C21 -178.2(6) . . . . ?
C17 N1 C21 C20 -0.1(9) . . . . ?
Cu1 N1 C21 C20 -179.6(5) . . . . ?
C19 C20 C21 N1 0.4(10) . . . . ?
C18 C19 C22 C23 17.1(9) . . . . ?
C20 C19 C22 C23 -165.8(6) . . . . ?
C18 C19 C22 C26 -161.5(6) . . . . ?
C20 C19 C22 C26 15.6(9) . . . . ?
C26 C22 C23 C24 2.7(9) . . . . ?
C19 C22 C23 C24 -175.9(6) . . . . ?
C25 N2 C24 C23 -0.9(9) . . . . ?
Cu2 N2 C24 C23 -177.5(5) 8_544 . . . ?
C22 C23 C24 N2 -0.4(10) . . . . ?
C24 N2 C25 C26 -0.4(10) . . . . ?
Cu2 N2 C25 C26 176.4(5) 8_544 . . . ?
N2 C25 C26 C22 2.7(10) . . . . ?
C23 C22 C26 C25 -3.8(9) . . . . ?
C19 C22 C26 C25 174.9(6) . . . . ?
C31 N3 C27 C28 -4.2(10) . . . . ?
Cu2 N3 C27 C28 -179.7(6) . . . . ?
N3 C27 C28 C29 0.1(11) . . . . ?
C27 C28 C29 C30 5.1(10) . . . . ?
C27 C28 C29 C29 -177.9(7) . . . 14_455 ?
C28 C29 C30 C31 -6.1(10) . . . . ?
C29 C29 C30 C31 177.1(7) 14_455 . . . ?
C27 N3 C31 C30 3.2(10) . . . . ?
Cu2 N3 C31 C30 178.2(5) . . . . ?
C29 C30 C31 N3 2.1(10) . . . . ?
